data_1565486
loop_
_publ_author_name
'Qian, Zhe'
'Zhang, Ying'
'Jia, Ai-Quan'
'Shi, Hua-Tian'
'Zhang, Qian-Feng'

_publ_section_title
;
 Syntheses, molecular structures, and spectroscopic properties of
 manganese(II)/(III) complexes with tetraphenylimidodiphosphinato and
 bi-pyridine or salicylaldehyde ligands
;
_journal_name_full 'Inorganica Chimica Acta'
_journal_page_first 119298
_journal_paper_doi 10.1016/j.ica.2019.119298
_journal_volume 502
_journal_year 2020
_chemical_formula_sum 'C74 H88 Br4 Mn4 N2 O20 P4'
_chemical_formula_weight 1988.74
_space_group_crystal_system triclinic
_space_group_IT_number 2
_space_group_name_Hall '-P 1'
_space_group_name_H-M_alt 'P -1'
_atom_sites_solution_hydrogens mixed
_audit_creation_method SHELXL-2014/7
_cell_angle_alpha 99.48(3)
_cell_angle_beta 98.95(3)
_cell_angle_gamma 104.57(3)
_cell_formula_units_Z 1
_cell_length_a 10.76(2)
_cell_length_b 12.12(2)
_cell_length_c 17.66(3)
_cell_measurement_reflns_used 737
_cell_measurement_temperature 296(2)
_cell_measurement_theta_max 17.64
_cell_measurement_theta_min 2.34
_cell_volume 2151(6)
_computing_cell_refinement 'Bruker SMART'
_computing_data_collection 'Bruker SMART'
_computing_data_reduction 'Bruker SAINT'
_computing_molecular_graphics 'Bruker SHELXTL'
_computing_publication_material 'Bruker SHELXTL'
_computing_structure_refinement 'SHELXL-2014/7 (Sheldrick, 2014)'
_computing_structure_solution 'Bruker SHELXTL'
_diffrn_ambient_temperature 296(2)
_diffrn_measured_fraction_theta_full 0.982
_diffrn_measured_fraction_theta_max 0.956
_diffrn_measurement_device_type 'CCD area detector'
_diffrn_measurement_method 'phi and omega scans'
_diffrn_radiation_type MoK\a
_diffrn_radiation_wavelength 0.71073
_diffrn_reflns_av_R_equivalents 0.1035
_diffrn_reflns_av_unetI/netI 0.3398
_diffrn_reflns_Laue_measured_fraction_full 0.982
_diffrn_reflns_Laue_measured_fraction_max 0.956
_diffrn_reflns_limit_h_max 13
_diffrn_reflns_limit_h_min -13
_diffrn_reflns_limit_k_max 12
_diffrn_reflns_limit_k_min -15
_diffrn_reflns_limit_l_max 18
_diffrn_reflns_limit_l_min -22
_diffrn_reflns_number 12781
_diffrn_reflns_point_group_measured_fraction_full 0.982
_diffrn_reflns_point_group_measured_fraction_max 0.956
_diffrn_reflns_theta_full 25.242
_diffrn_reflns_theta_max 27.279
_diffrn_reflns_theta_min 2.344
_exptl_absorpt_coefficient_mu 2.571
_exptl_absorpt_correction_type none
_exptl_crystal_colour brown
_exptl_crystal_density_diffrn 1.535
_exptl_crystal_description flake
_exptl_crystal_F_000 1006
_exptl_crystal_size_max 0.200
_exptl_crystal_size_mid 0.150
_exptl_crystal_size_min 0.120
_refine_diff_density_max 0.867
_refine_diff_density_min -0.542
_refine_diff_density_rms 0.108
_refine_ls_extinction_coef 0.0069(10)
_refine_ls_extinction_expression Fc^*^=kFc[1+0.001xFc^2^\l^3^/sin(2\q)]^-1/4^
_refine_ls_extinction_method 'SHELXL-2014/7 (Sheldrick 2014'
_refine_ls_goodness_of_fit_ref 0.873
_refine_ls_hydrogen_treatment mixed
_refine_ls_matrix_type full
_refine_ls_number_parameters 501
_refine_ls_number_reflns 9245
_refine_ls_number_restraints 1
_refine_ls_restrained_S_all 0.873
_refine_ls_R_factor_all 0.2799
_refine_ls_R_factor_gt 0.0776
_refine_ls_shift/su_max 0.000
_refine_ls_shift/su_mean 0.000
_refine_ls_structure_factor_coef Fsqd
_refine_ls_weighting_details 'w=1/[\s^2^(Fo^2^)+(0.1000P)^2^+0.8860P] where P=(Fo^2^+2Fc^2^)/3'
_refine_ls_weighting_scheme calc
_refine_ls_wR_factor_gt 0.1740
_refine_ls_wR_factor_ref 0.2606
_reflns_Friedel_coverage 0.000
_reflns_Friedel_fraction_full .
_reflns_Friedel_fraction_max .
_reflns_number_gt 2832
_reflns_number_total 9245
_reflns_threshold_expression 'I > 2\s(I)'
_cod_data_source_file 5.cif
_cod_data_source_block p-1jia
_cod_original_cell_volume 2152(7)
_cod_database_code 1565486
_shelx_shelxl_version_number 2014/7
_shelx_space_group_comment
; 
The symmetry employed for this shelxl refinement is uniquely defined 
by the following loop, which should always be used as a source of 
symmetry information in preference to the above space-group names. 
They are only intended as comments. 
;
_shelx_estimated_absorpt_t_min 0.627
_shelx_estimated_absorpt_t_max 0.748

loop_
_space_group_symop_operation_xyz
'x, y, z'
'-x, -y, -z'

loop_
_atom_site_label
_atom_site_type_symbol
_atom_site_fract_x
_atom_site_fract_y
_atom_site_fract_z
_atom_site_U_iso_or_equiv
_atom_site_adp_type
_atom_site_occupancy
_atom_site_site_symmetry_order
_atom_site_calc_flag
_atom_site_refinement_flags_posn
_atom_site_refinement_flags_adp
_atom_site_refinement_flags_occupancy
_atom_site_disorder_assembly
_atom_site_disorder_group
Mn1 Mn 0.88489(15) -0.03342(14) 0.13015(8) 0.0479(5) Uani 1 1 d . . . . .
Mn2 Mn 1.13470(14) 0.07332(14) 0.06067(8) 0.0461(5) Uani 1 1 d . . . . .
Br1 Br 1.53052(14) 0.36517(14) 0.09252(8) 0.1015(6) Uani 1 1 d . . . . .
Br2 Br 1.47342(16) 0.51626(13) 0.40359(7) 0.0983(6) Uani 1 1 d . . . . .
P1 P 0.9916(3) -0.0834(3) 0.30456(15) 0.0530(8) Uani 1 1 d . . . . .
P2 P 0.7631(3) -0.0014(3) 0.28542(15) 0.0558(9) Uani 1 1 d . . . . .
O1 O 1.2490(7) 0.2258(6) 0.0744(4) 0.063(2) Uani 1 1 d . . . . .
O2 O 1.0099(6) -0.0789(6) 0.2205(4) 0.055(2) Uani 1 1 d . . . . .
O3 O 0.7836(6) 0.0346(6) 0.2090(4) 0.056(2) Uani 1 1 d . . . . .
O4 O 0.7511(8) -0.2143(7) 0.0872(4) 0.071(2) Uani 1 1 d D . . . .
H4S H 0.720(8) -0.235(8) 0.0388(12) 0.05(3) Uiso 1 1 d D . . . .
O5 O 1.0068(6) -0.0787(6) 0.0463(3) 0.0421(17) Uani 1 1 d . . . . .
O6 O 1.2174(6) 0.0143(6) -0.0171(3) 0.0488(18) Uani 1 1 d . . . . .
O7 O 1.2464(7) 0.0243(7) 0.1660(4) 0.059(2) Uani 1 1 d . . . . .
H7S H 1.184(9) -0.008(8) 0.199(5) 0.05(3) Uiso 1 1 d . . . . .
O8 O 1.0112(8) 0.3140(7) 0.1484(5) 0.070(2) Uani 1 1 d . . . . .
O9 O 1.0380(6) 0.1270(6) 0.1330(3) 0.0445(18) Uani 1 1 d . . . . .
N1 N 0.8713(8) -0.0468(8) 0.3295(5) 0.059(3) Uani 1 1 d . . . . .
C1 C 1.0701(11) 0.2349(12) 0.1812(6) 0.064(4) Uani 1 1 d . . . . .
H1 H 1.0396 0.2253 0.2298 0.077 Uiso 1 1 calc R U . . .
C2 C 0.8724(11) 0.2832(12) 0.1440(8) 0.087(4) Uani 1 1 d . . . . .
H2A H 0.8339 0.2033 0.1169 0.131 Uiso 1 1 calc R U . . .
H2B H 0.8352 0.3327 0.1161 0.131 Uiso 1 1 calc R U . . .
H2C H 0.8551 0.2928 0.1960 0.131 Uiso 1 1 calc R U . . .
C3 C 1.2142(11) 0.2992(10) 0.2027(6) 0.060(3) Uani 1 1 d . . . . .
C4 C 1.2690(13) 0.3706(9) 0.2787(6) 0.067(4) Uani 1 1 d . . . . .
H4 H 1.2180 0.3748 0.3164 0.081 Uiso 1 1 calc R U . . .
C5 C 1.3990(13) 0.4334(10) 0.2952(7) 0.069(4) Uani 1 1 d . . . . .
C6 C 1.4783(11) 0.4365(10) 0.2394(7) 0.068(4) Uani 1 1 d . . . . .
H6 H 1.5644 0.4838 0.2515 0.081 Uiso 1 1 calc R U . . .
C7 C 1.4260(12) 0.3694(10) 0.1686(6) 0.063(3) Uani 1 1 d . . . . .
C8 C 1.2936(11) 0.2961(9) 0.1466(6) 0.056(3) Uani 1 1 d . . . . .
C9 C 1.3482(11) 0.0096(11) -0.0022(6) 0.072(4) Uani 1 1 d . . . . .
H9A H 1.4043 0.0839 0.0273 0.108 Uiso 1 1 calc R U . . .
H9B H 1.3747 -0.0091 -0.0511 0.108 Uiso 1 1 calc R U . . .
H9C H 1.3549 -0.0494 0.0272 0.108 Uiso 1 1 calc R U . . .
C10 C 1.3689(11) 0.0813(12) 0.2175(7) 0.084(4) Uani 1 1 d . . . . .
H10A H 1.4294 0.1197 0.1890 0.126 Uiso 1 1 calc R U . . .
H10B H 1.4026 0.0249 0.2397 0.126 Uiso 1 1 calc R U . . .
H10C H 1.3576 0.1379 0.2588 0.126 Uiso 1 1 calc R U . . .
C11 C 0.7228(14) -0.3166(10) 0.1182(7) 0.095(5) Uani 1 1 d . . . . .
H11A H 0.7648 -0.3706 0.0948 0.143 Uiso 1 1 calc R U . . .
H11B H 0.6297 -0.3519 0.1068 0.143 Uiso 1 1 calc R U . . .
H11C H 0.7548 -0.2964 0.1740 0.143 Uiso 1 1 calc R U . . .
C12 C 1.0466(11) -0.1845(11) 0.0445(6) 0.064(3) Uani 1 1 d . . . . .
H12A H 0.9759 -0.2499 0.0145 0.097 Uiso 1 1 calc R U . . .
H12B H 1.0685 -0.1952 0.0971 0.097 Uiso 1 1 calc R U . . .
H12C H 1.1217 -0.1784 0.0208 0.097 Uiso 1 1 calc R U . . .
C13 C 0.9780(10) -0.2288(10) 0.3184(6) 0.049(3) Uani 1 1 d . . . . .
C14 C 1.0266(12) -0.3043(13) 0.2734(7) 0.074(4) Uani 1 1 d . . . . .
H14 H 1.0683 -0.2786 0.2346 0.089 Uiso 1 1 calc R U . . .
C15 C 1.0168(16) -0.4168(14) 0.2829(10) 0.103(5) Uani 1 1 d . . . . .
H15 H 1.0530 -0.4655 0.2525 0.124 Uiso 1 1 calc R U . . .
C16 C 0.9511(17) -0.4539(15) 0.3393(11) 0.108(6) Uani 1 1 d . . . . .
H16 H 0.9444 -0.5286 0.3481 0.129 Uiso 1 1 calc R U . . .
C17 C 0.8965(19) -0.3836(17) 0.3817(11) 0.119(6) Uani 1 1 d . . . . .
H17 H 0.8502 -0.4104 0.4185 0.143 Uiso 1 1 calc R U . . .
C18 C 0.9095(14) -0.2734(13) 0.3706(8) 0.087(4) Uani 1 1 d . . . . .
H18 H 0.8701 -0.2264 0.3998 0.104 Uiso 1 1 calc R U . . .
C19 C 0.6066(12) -0.1088(11) 0.2642(7) 0.068(4) Uani 1 1 d . . . . .
C20 C 0.5312(14) -0.1457(15) 0.1922(9) 0.111(5) Uani 1 1 d . . . . .
H20 H 0.5599 -0.1136 0.1515 0.133 Uiso 1 1 calc R U . . .
C21 C 0.4109(16) -0.2308(18) 0.1764(13) 0.141(7) Uani 1 1 d . . . . .
H21 H 0.3592 -0.2520 0.1261 0.169 Uiso 1 1 calc R U . . .
C22 C 0.3683(17) -0.2828(16) 0.2332(16) 0.128(8) Uani 1 1 d . . . . .
H22 H 0.2912 -0.3437 0.2218 0.153 Uiso 1 1 calc R U . . .
C23 C 0.440(2) -0.2444(16) 0.3068(14) 0.127(7) Uani 1 1 d . . . . .
H23 H 0.4086 -0.2750 0.3474 0.153 Uiso 1 1 calc R U . . .
C24 C 0.5575(13) -0.1619(13) 0.3228(8) 0.092(5) Uani 1 1 d . . . . .
H24 H 0.6069 -0.1398 0.3737 0.110 Uiso 1 1 calc R U . . .
C25 C 0.7502(10) 0.1231(10) 0.3532(6) 0.053(3) Uani 1 1 d . . . . .
C26 C 0.7890(11) 0.1419(13) 0.4334(7) 0.075(4) Uani 1 1 d . . . . .
H26 H 0.8271 0.0896 0.4541 0.091 Uiso 1 1 calc R U . . .
C27 C 0.7741(13) 0.2358(15) 0.4851(8) 0.089(5) Uani 1 1 d . . . . .
H27 H 0.7977 0.2444 0.5392 0.106 Uiso 1 1 calc R U . . .
C28 C 0.7233(13) 0.3144(12) 0.4531(8) 0.077(4) Uani 1 1 d . . . . .
H28 H 0.7154 0.3799 0.4857 0.093 Uiso 1 1 calc R U . . .
C29 C 0.6835(12) 0.2972(13) 0.3728(8) 0.076(4) Uani 1 1 d . . . . .
H29 H 0.6467 0.3498 0.3515 0.092 Uiso 1 1 calc R U . . .
C30 C 0.6986(11) 0.2010(13) 0.3237(7) 0.068(4) Uani 1 1 d . . . . .
H30 H 0.6726 0.1905 0.2696 0.081 Uiso 1 1 calc R U . . .
C31 C 1.1392(11) 0.0102(12) 0.3707(6) 0.055(3) Uani 1 1 d . . . . .
C32 C 1.1464(14) 0.1218(12) 0.4111(8) 0.082(4) Uani 1 1 d . . . . .
H32 H 1.0714 0.1468 0.4103 0.099 Uiso 1 1 calc R U . . .
C33 C 1.2671(18) 0.1941(15) 0.4522(8) 0.111(6) Uani 1 1 d . . . . .
H33 H 1.2726 0.2702 0.4756 0.133 Uiso 1 1 calc R U . . .
C34 C 1.3765(19) 0.1600(19) 0.4600(9) 0.116(8) Uani 1 1 d . . . . .
H34 H 1.4545 0.2087 0.4920 0.139 Uiso 1 1 calc R U . . .
C35 C 1.3710(13) 0.0592(16) 0.4226(8) 0.093(5) Uani 1 1 d . . . . .
H35 H 1.4491 0.0391 0.4246 0.112 Uiso 1 1 calc R U . . .
C36 C 1.2533(14) -0.0259(12) 0.3773(7) 0.078(4) Uani 1 1 d . . . . .
H36 H 1.2530 -0.1005 0.3538 0.094 Uiso 1 1 calc R U . . .
O1S O 0.159(2) 0.5290(16) 0.0225(12) 0.251(11) Uani 1 1 d . . . . .
C1S C 0.078(4) 0.528(3) 0.067(2) 0.262(19) Uani 1 1 d . . . . .

loop_
_atom_site_aniso_label
_atom_site_aniso_U_11
_atom_site_aniso_U_22
_atom_site_aniso_U_33
_atom_site_aniso_U_23
_atom_site_aniso_U_13
_atom_site_aniso_U_12
Mn1 0.0483(10) 0.0590(12) 0.0318(8) 0.0067(8) 0.0133(7) 0.0059(8)
Mn2 0.0459(9) 0.0544(12) 0.0312(8) 0.0034(7) 0.0120(6) 0.0033(8)
Br1 0.0805(10) 0.1076(13) 0.0852(10) -0.0011(9) 0.0318(8) -0.0237(9)
Br2 0.1166(13) 0.0948(12) 0.0539(8) -0.0194(8) -0.0132(8) 0.0187(10)
P1 0.0550(18) 0.068(2) 0.0396(15) 0.0135(15) 0.0186(13) 0.0163(16)
P2 0.0588(19) 0.074(2) 0.0402(15) 0.0163(16) 0.0213(13) 0.0198(17)
O1 0.062(5) 0.058(5) 0.052(4) -0.002(4) 0.017(4) -0.009(4)
O2 0.052(4) 0.078(6) 0.047(4) 0.018(4) 0.023(3) 0.027(4)
O3 0.056(4) 0.073(5) 0.043(4) 0.012(4) 0.018(3) 0.023(4)
O4 0.094(6) 0.056(6) 0.046(5) 0.015(4) 0.010(4) -0.011(4)
O5 0.043(4) 0.043(5) 0.040(4) 0.004(3) 0.017(3) 0.011(4)
O6 0.044(4) 0.067(5) 0.031(3) 0.002(3) 0.010(3) 0.010(4)
O7 0.044(4) 0.085(6) 0.043(4) 0.014(4) 0.009(3) 0.006(4)
O8 0.070(6) 0.059(6) 0.082(6) 0.009(5) 0.014(4) 0.028(5)
O9 0.050(4) 0.044(5) 0.033(3) -0.010(3) 0.018(3) 0.006(4)
N1 0.068(6) 0.090(7) 0.043(5) 0.029(5) 0.027(4) 0.043(6)
C1 0.066(8) 0.079(10) 0.043(6) 0.004(7) 0.022(6) 0.014(8)
C2 0.054(8) 0.112(12) 0.109(11) 0.033(9) 0.029(7) 0.032(8)
C3 0.075(8) 0.056(8) 0.036(6) 0.003(5) 0.005(5) 0.003(6)
C4 0.100(10) 0.052(8) 0.036(6) 0.000(5) -0.007(6) 0.015(7)
C5 0.076(9) 0.053(9) 0.059(8) -0.008(6) -0.009(7) 0.011(7)
C6 0.046(7) 0.055(9) 0.081(9) 0.006(7) -0.004(6) -0.008(6)
C7 0.078(8) 0.065(9) 0.040(6) 0.005(6) 0.008(6) 0.019(7)
C8 0.065(7) 0.046(8) 0.038(6) -0.003(5) 0.002(5) -0.005(6)
C9 0.055(8) 0.116(11) 0.065(8) 0.035(8) 0.021(6) 0.043(8)
C10 0.070(9) 0.106(11) 0.060(8) 0.024(7) -0.003(6) 0.004(8)
C11 0.128(13) 0.063(10) 0.087(10) 0.017(8) 0.019(9) 0.013(9)
C12 0.075(8) 0.077(10) 0.048(6) 0.010(7) 0.030(6) 0.027(7)
C13 0.048(6) 0.047(8) 0.057(7) 0.007(6) 0.021(5) 0.018(6)
C14 0.089(10) 0.064(10) 0.073(9) 0.010(8) 0.032(7) 0.021(8)
C15 0.147(15) 0.065(12) 0.116(13) 0.024(10) 0.050(11) 0.044(10)
C16 0.121(14) 0.062(12) 0.128(15) 0.031(11) 0.008(11) 0.010(10)
C17 0.164(18) 0.091(15) 0.124(15) 0.044(12) 0.068(13) 0.039(13)
C18 0.113(12) 0.079(11) 0.084(10) 0.030(8) 0.048(8) 0.032(9)
C19 0.077(9) 0.082(10) 0.053(7) 0.015(7) 0.031(6) 0.024(7)
C20 0.074(10) 0.146(15) 0.094(12) 0.014(10) 0.029(9) -0.001(10)
C21 0.059(11) 0.164(19) 0.171(19) 0.006(15) 0.019(11) 0.003(12)
C22 0.059(11) 0.080(13) 0.23(3) 0.011(15) 0.043(14) -0.004(9)
C23 0.125(17) 0.102(16) 0.20(2) 0.088(15) 0.097(15) 0.038(13)
C24 0.079(10) 0.112(12) 0.098(10) 0.058(9) 0.042(8) 0.016(9)
C25 0.057(7) 0.062(8) 0.049(6) 0.023(6) 0.020(5) 0.021(6)
C26 0.077(9) 0.118(12) 0.048(7) 0.031(8) 0.024(6) 0.042(8)
C27 0.077(10) 0.123(14) 0.049(8) -0.011(9) 0.024(7) 0.012(9)
C28 0.096(11) 0.068(10) 0.060(9) -0.010(7) 0.015(7) 0.023(8)
C29 0.072(9) 0.087(11) 0.093(11) 0.034(9) 0.026(8) 0.047(8)
C30 0.076(9) 0.083(11) 0.042(6) 0.003(7) 0.014(6) 0.025(8)
C31 0.058(7) 0.074(10) 0.044(6) 0.022(6) 0.024(5) 0.023(7)
C32 0.084(10) 0.058(10) 0.086(9) -0.007(8) 0.019(8) 0.000(8)
C33 0.112(13) 0.097(13) 0.075(10) -0.031(9) 0.030(10) -0.034(12)
C34 0.095(13) 0.153(19) 0.055(9) 0.008(10) 0.004(9) -0.031(14)
C35 0.057(9) 0.129(15) 0.062(8) -0.005(9) 0.003(7) -0.005(10)
C36 0.091(10) 0.071(10) 0.066(8) 0.001(7) 0.017(7) 0.018(9)
O1S 0.33(3) 0.149(15) 0.20(2) -0.034(13) 0.056(18) -0.027(17)
C1S 0.34(5) 0.13(2) 0.34(4) 0.06(3) 0.20(4) 0.02(2)

loop_
_atom_type_symbol
_atom_type_description
_atom_type_scat_dispersion_real
_atom_type_scat_dispersion_imag
_atom_type_scat_source
C C 0.0033 0.0016 'International Tables Vol C Tables 4.2.6.8 and 6.1.1.4'
H H 0.0000 0.0000 'International Tables Vol C Tables 4.2.6.8 and 6.1.1.4'
N N 0.0061 0.0033 'International Tables Vol C Tables 4.2.6.8 and 6.1.1.4'
O O 0.0106 0.0060 'International Tables Vol C Tables 4.2.6.8 and 6.1.1.4'
Mn Mn 0.3368 0.7283 'International Tables Vol C Tables 4.2.6.8 and 6.1.1.4'
Br Br -0.2901 2.4595 'International Tables Vol C Tables 4.2.6.8 and 6.1.1.4'
P P 0.1023 0.0942 'International Tables Vol C Tables 4.2.6.8 and 6.1.1.4'

loop_
_geom_angle_atom_site_label_1
_geom_angle_atom_site_label_2
_geom_angle_atom_site_label_3
_geom_angle
_geom_angle_site_symmetry_1
_geom_angle_site_symmetry_3
O3 Mn1 O2 93.1(3) . .
O3 Mn1 O9 99.2(3) . .
O2 Mn1 O9 91.6(3) . .
O3 Mn1 O6 102.3(3) . 2_755
O2 Mn1 O6 164.4(3) . 2_755
O9 Mn1 O6 88.4(2) . 2_755
O3 Mn1 O5 171.6(3) . .
O2 Mn1 O5 89.2(3) . .
O9 Mn1 O5 72.6(3) . .
O6 Mn1 O5 75.9(3) 2_755 .
O3 Mn1 O4 100.0(3) . .
O2 Mn1 O4 94.5(3) . .
O9 Mn1 O4 159.5(3) . .
O6 Mn1 O4 80.6(3) 2_755 .
O5 Mn1 O4 87.9(3) . .
O3 Mn1 Mn2 134.8(2) . .
O2 Mn1 Mn2 89.8(2) . .
O9 Mn1 Mn2 35.60(17) . .
O6 Mn1 Mn2 81.1(2) 2_755 .
O5 Mn1 Mn2 37.04(18) . .
O4 Mn1 Mn2 124.8(2) . .
O6 Mn2 O1 91.2(3) . .
O6 Mn2 O9 175.3(3) . .
O1 Mn2 O9 91.7(3) . .
O6 Mn2 O5 91.6(3) . .
O1 Mn2 O5 176.0(3) . .
O9 Mn2 O5 85.4(3) . .
O6 Mn2 O5 81.5(3) . 2_755
O1 Mn2 O5 97.1(3) . 2_755
O9 Mn2 O5 94.5(3) . 2_755
O5 Mn2 O5 80.4(3) . 2_755
O6 Mn2 O7 98.2(3) . .
O1 Mn2 O7 96.4(3) . .
O9 Mn2 O7 85.1(3) . .
O5 Mn2 O7 86.1(3) . .
O5 Mn2 O7 166.5(2) 2_755 .
O6 Mn2 Mn1 134.7(2) . .
O1 Mn2 Mn1 133.9(2) . .
O9 Mn2 Mn1 42.2(2) . .
O5 Mn2 Mn1 43.1(2) . .
O5 Mn2 Mn1 87.4(2) 2_755 .
O7 Mn2 Mn1 83.2(2) . .
O6 Mn2 Mn2 85.0(2) . 2_755
O1 Mn2 Mn2 133.8(2) . 2_755
O9 Mn2 Mn2 90.3(2) . 2_755
O5 Mn2 Mn2 43.66(19) . 2_755
O5 Mn2 Mn2 36.72(17) 2_755 2_755
O7 Mn2 Mn2 129.8(2) . 2_755
Mn1 Mn2 Mn2 61.70(14) . 2_755
O2 P1 N1 117.1(4) . .
O2 P1 C13 108.5(5) . .
N1 P1 C13 108.0(5) . .
O2 P1 C31 107.6(4) . .
N1 P1 C31 108.2(6) . .
C13 P1 C31 106.9(5) . .
O3 P2 N1 117.4(4) . .
O3 P2 C19 106.7(5) . .
N1 P2 C19 110.5(6) . .
O3 P2 C25 108.7(5) . .
N1 P2 C25 106.5(5) . .
C19 P2 C25 106.6(5) . .
C8 O1 Mn2 120.5(6) . .
P1 O2 Mn1 127.4(4) . .
P2 O3 Mn1 126.5(4) . .
H4S O4 C11 107(6) . .
H4S O4 Mn1 117(6) . .
C11 O4 Mn1 135.3(7) . .
C12 O5 Mn2 121.6(6) . .
C12 O5 Mn1 119.6(5) . .
Mn2 O5 Mn1 99.8(3) . .
C12 O5 Mn2 116.4(6) . 2_755
Mn2 O5 Mn2 99.6(3) . 2_755
Mn1 O5 Mn2 94.7(3) . 2_755
C9 O6 Mn2 123.9(6) . .
C9 O6 Mn1 123.9(5) . 2_755
Mn2 O6 Mn1 106.8(3) . 2_755
C10 O7 Mn2 132.1(7) . .
C1 O8 C2 112.2(9) . .
C1 O9 Mn2 127.0(6) . .
C1 O9 Mn1 130.2(6) . .
Mn2 O9 Mn1 102.2(3) . .
P2 N1 P1 132.4(5) . .
O9 C1 O8 113.4(9) . .
O9 C1 C3 115.4(10) . .
O8 C1 C3 103.9(10) . .
C8 C3 C4 119.3(11) . .
C8 C3 C1 120.8(9) . .
C4 C3 C1 119.8(10) . .
C5 C4 C3 118.5(12) . .
C4 C5 C6 123.3(11) . .
C4 C5 Br2 116.6(9) . .
C6 C5 Br2 120.1(9) . .
C7 C6 C5 117.6(10) . .
C6 C7 C8 123.4(10) . .
C6 C7 Br1 119.3(9) . .
C8 C7 Br1 117.3(8) . .
O1 C8 C3 122.2(9) . .
O1 C8 C7 120.0(9) . .
C3 C8 C7 117.8(9) . .
C18 C13 C14 116.1(11) . .
C18 C13 P1 121.6(10) . .
C14 C13 P1 122.2(9) . .
C13 C14 C15 123.2(13) . .
C16 C15 C14 117.3(15) . .
C17 C16 C15 120.9(16) . .
C16 C17 C18 119.6(17) . .
C17 C18 C13 122.8(15) . .
C20 C19 C24 115.9(13) . .
C20 C19 P2 122.6(10) . .
C24 C19 P2 121.5(10) . .
C19 C20 C21 121.9(16) . .
C22 C21 C20 120.8(19) . .
C23 C22 C21 118.4(18) . .
C22 C23 C24 121.0(17) . .
C23 C24 C19 121.7(15) . .
C30 C25 C26 118.0(12) . .
C30 C25 P2 118.3(9) . .
C26 C25 P2 123.8(10) . .
C25 C26 C27 123.2(13) . .
C28 C27 C26 117.3(13) . .
C27 C28 C29 120.4(13) . .
C28 C29 C30 120.0(12) . .
C25 C30 C29 121.0(11) . .
C36 C31 C32 118.5(12) . .
C36 C31 P1 119.1(11) . .
C32 C31 P1 122.2(10) . .
C33 C32 C31 118.7(15) . .
C34 C33 C32 123.2(18) . .
C35 C34 C33 118.2(18) . .
C34 C35 C36 125.0(17) . .
C31 C36 C35 116.0(14) . .

loop_
_geom_bond_atom_site_label_1
_geom_bond_atom_site_label_2
_geom_bond_distance
_geom_bond_site_symmetry_2
Mn1 O3 2.086(7) .
Mn1 O2 2.158(7) .
Mn1 O9 2.198(7) .
Mn1 O6 2.203(7) 2_755
Mn1 O5 2.217(7) .
Mn1 O4 2.231(8) .
Mn1 Mn2 3.195(5) .
Mn2 O6 1.888(7) .
Mn2 O1 1.898(7) .
Mn2 O9 1.902(7) .
Mn2 O5 1.953(7) .
Mn2 O5 2.256(7) 2_755
Mn2 O7 2.299(7) .
Mn2 Mn2 3.221(5) 2_755
Br1 C7 1.884(11) .
Br2 C5 1.949(12) .
P1 O2 1.535(7) .
P1 N1 1.572(9) .
P1 C13 1.791(12) .
P1 C31 1.804(12) .
P2 O3 1.516(7) .
P2 N1 1.565(9) .
P2 C19 1.792(13) .
P2 C25 1.814(12) .
O1 C8 1.353(11) .
O4 H4S 0.839(10) .
O4 C11 1.419(13) .
O5 C12 1.447(12) .
O5 Mn2 2.256(7) 2_755
O6 C9 1.409(11) .
O6 Mn1 2.203(7) 2_755
O7 C10 1.416(12) .
O8 C1 1.425(13) .
O8 C2 1.432(12) .
O9 C1 1.366(13) .
C1 C3 1.505(15) .
C3 C8 1.407(14) .
C3 C4 1.418(14) .
C4 C5 1.374(15) .
C5 C6 1.400(16) .
C6 C7 1.325(14) .
C7 C8 1.432(14) .
C13 C18 1.364(15) .
C13 C14 1.369(15) .
C14 C15 1.380(17) .
C15 C16 1.38(2) .
C16 C17 1.35(2) .
C17 C18 1.357(19) .
C19 C20 1.335(17) .
C19 C24 1.408(14) .
C20 C21 1.39(2) .
C21 C22 1.35(2) .
C22 C23 1.35(2) .
C23 C24 1.36(2) .
C25 C30 1.344(15) .
C25 C26 1.376(14) .
C26 C27 1.396(17) .
C27 C28 1.367(18) .
C28 C29 1.381(17) .
C29 C30 1.395(16) .
C31 C36 1.398(16) .
C31 C32 1.399(16) .
C32 C33 1.381(18) .
C33 C34 1.34(2) .
C34 C35 1.27(2) .
C35 C36 1.436(17) .
O1S C1S 1.27(3) .
